data_7214266
loop_
_publ_author_name
'Constable, Edwin C.'
'Housecroft, Catherine E.'
'Vujovic, Srboljub'
'Zampese, Jennifer A.'

_publ_section_title
;
 Metallohexacycles containing
 4&#x2032;-aryl-4,2&#x2032;:6&#x2032;,4&#x2032;&#x2032;-terpyridines:
 conformational preferences and fullerene capture
;
_journal_issue 3
_journal_name_full CrystEngComm
_journal_page_first 328
_journal_paper_doi 10.1039/c3ce42012d
_journal_volume 16
_journal_year 2014
_chemical_formula_moiety 'C162 H84 Cl12 F30 N18 Zn6, 3(C H Cl3), 3(C H4 O), 6(H2 O)'
_chemical_formula_sum 'C168 H111 Cl21 F30 N18 O9 Zn6'
_chemical_formula_weight 4232.57
_chemical_name_systematic
; 
 ? 
;
_space_group_IT_number 148
_symmetry_cell_setting trigonal
_symmetry_space_group_name_Hall '-R 3'
_symmetry_space_group_name_H-M 'R -3 :H'
_atom_sites_solution_hydrogens geom
_atom_sites_solution_primary direct
_atom_sites_solution_secondary difmap
_audit_creation_method SHELXL-97
_cell_angle_alpha 90.00
_cell_angle_beta 90.00
_cell_angle_gamma 120.00
_cell_formula_units_Z 3
_cell_length_a 37.998(4)
_cell_length_b 37.998(4)
_cell_length_c 11.3178(11)
_cell_measurement_reflns_used 9975
_cell_measurement_temperature 123(2)
_cell_measurement_theta_max 67.90
_cell_measurement_theta_min 4.03
_cell_volume 14152(3)
_computing_cell_refinement 'Bruker SAINT'
_computing_data_collection 'Bruker APEX2'
_computing_data_reduction 'Bruker SAINT'
_computing_molecular_graphics 'Bruker SHELXTL'
_computing_publication_material 'Bruker SHELXTL'
_computing_structure_refinement 'SHELXL-97 (Sheldrick, 1997)'
_computing_structure_solution 'SHELXS-97 (Sheldrick, 1990)'
_diffrn_ambient_temperature 123(2)
_diffrn_measured_fraction_theta_full 0.995
_diffrn_measured_fraction_theta_max 0.995
_diffrn_measurement_device_type 'Bruker APEX-II CCD'
_diffrn_measurement_method '\f and \w scans'
_diffrn_radiation_monochromator graphite
_diffrn_radiation_source 'fine-focus sealed tube'
_diffrn_radiation_type CuK\a
_diffrn_radiation_wavelength 1.54178
_diffrn_reflns_av_R_equivalents 0.0483
_diffrn_reflns_av_sigmaI/netI 0.0377
_diffrn_reflns_limit_h_max 45
_diffrn_reflns_limit_h_min -29
_diffrn_reflns_limit_k_max 45
_diffrn_reflns_limit_k_min -45
_diffrn_reflns_limit_l_max 13
_diffrn_reflns_limit_l_min -13
_diffrn_reflns_number 32865
_diffrn_reflns_theta_full 67.63
_diffrn_reflns_theta_max 67.63
_diffrn_reflns_theta_min 4.13
_diffrn_standards_number 0
_exptl_absorpt_coefficient_mu 4.340
_exptl_absorpt_correction_T_max 0.5621
_exptl_absorpt_correction_T_min 0.2893
_exptl_absorpt_correction_type multi-scan
_exptl_absorpt_process_details sadabs
_exptl_crystal_colour colourless
_exptl_crystal_density_diffrn 1.486
_exptl_crystal_density_method 'not measured'
_exptl_crystal_description Block
_exptl_crystal_F_000 6336
_exptl_crystal_size_max 0.38
_exptl_crystal_size_mid 0.15
_exptl_crystal_size_min 0.15
_refine_diff_density_max 0.923
_refine_diff_density_min -0.824
_refine_diff_density_rms 0.109
_refine_ls_extinction_method none
_refine_ls_goodness_of_fit_ref 1.051
_refine_ls_hydrogen_treatment constr
_refine_ls_matrix_type full
_refine_ls_number_parameters 426
_refine_ls_number_reflns 5662
_refine_ls_number_restraints 13
_refine_ls_restrained_S_all 1.057
_refine_ls_R_factor_all 0.0626
_refine_ls_R_factor_gt 0.0613
_refine_ls_shift/su_max 0.035
_refine_ls_shift/su_mean 0.001
_refine_ls_structure_factor_coef Fsqd
_refine_ls_weighting_details 'calc w=1/[\s^2^(Fo^2^)+(0.1099P)^2^+88.3671P] where P=(Fo^2^+2Fc^2^)/3'
_refine_ls_weighting_scheme calc
_refine_ls_wR_factor_gt 0.1810
_refine_ls_wR_factor_ref 0.1826
_reflns_number_gt 5423
_reflns_number_total 5662
_reflns_threshold_expression >2sigma(I)
_cod_data_source_file c3ce42012d.txt
_cod_data_source_block sv65
_cod_depositor_comments
;
The following automatic conversions were performed:

'_symmetry_cell_setting' value 'Trigonal' changed to 'trigonal'
according to
/usr/data/users/saulius/crontab/automatic-downloads/current/RSC/lib/dictionaries/cif_core.dic
dictionary named 'cif_core.dic' version 2.4.2 from 2011-04-26.

Automatic conversion script
Id: cif_fix_values 2281 2013-09-26 08:29:07Z andrius 
;
_cod_original_cell_volume 14152(2)
_cod_original_sg_symbol_Hall -R3
_cod_original_sg_symbol_H-M R-3
_cod_database_code 7214266

loop_
_symmetry_equiv_pos_as_xyz
'x, y, z'
'-y, x-y, z'
'-x+y, -x, z'
'x+2/3, y+1/3, z+1/3'
'-y+2/3, x-y+1/3, z+1/3'
'-x+y+2/3, -x+1/3, z+1/3'
'x+1/3, y+2/3, z+2/3'
'-y+1/3, x-y+2/3, z+2/3'
'-x+y+1/3, -x+2/3, z+2/3'
'-x, -y, -z'
'y, -x+y, -z'
'x-y, x, -z'
'-x+2/3, -y+1/3, -z+1/3'
'y+2/3, -x+y+1/3, -z+1/3'
'x-y+2/3, x+1/3, -z+1/3'
'-x+1/3, -y+2/3, -z+2/3'
'y+1/3, -x+y+2/3, -z+2/3'
'x-y+1/3, x+2/3, -z+2/3'

loop_
_atom_site_label
_atom_site_type_symbol
_atom_site_fract_x
_atom_site_fract_y
_atom_site_fract_z
_atom_site_U_iso_or_equiv
_atom_site_adp_type
_atom_site_occupancy
_atom_site_symmetry_multiplicity
_atom_site_calc_flag
_atom_site_refinement_flags
_atom_site_disorder_assembly
_atom_site_disorder_group
Zn1 Zn 0.680089(8) 0.741424(9) 0.26698(3) 0.02691(8) Uani 1 1 d . . .
Cl1 Cl 0.70632(2) 0.791653(19) 0.39688(5) 0.04081(17) Uani 1 1 d . . .
Cl2 Cl 0.712320(17) 0.71572(2) 0.16688(5) 0.04039(14) Uani 1 1 d . . .
N1 N 0.42700(5) 0.43774(6) 0.19703(16) 0.0269(4) Uani 1 1 d . . .
N2 N 0.50930(5) 0.56215(6) 0.43366(16) 0.0273(5) Uani 1 1 d . . .
N3 N 0.63170(6) 0.69468(6) 0.35274(17) 0.0274(4) Uani 1 1 d . . .
C1 C 0.40946(6) 0.43003(7) 0.3043(2) 0.0278(5) Uani 1 1 d . . .
H1A H 0.3863 0.4041 0.3185 0.033 Uiso 1 1 calc R . .
C2 C 0.42372(6) 0.45824(7) 0.3947(2) 0.0273(5) Uani 1 1 d . . .
H2A H 0.4103 0.4517 0.4691 0.033 Uiso 1 1 calc R . .
C3 C 0.45747(6) 0.49591(7) 0.3765(2) 0.0274(5) Uani 1 1 d . . .
C4 C 0.47566(7) 0.50367(8) 0.2653(2) 0.0357(7) Uani 1 1 d . . .
H4A H 0.4990 0.5292 0.2490 0.043 Uiso 1 1 calc R . .
C5 C 0.45974(7) 0.47420(8) 0.1796(2) 0.0336(6) Uani 1 1 d . . .
H5A H 0.4726 0.4800 0.1044 0.040 Uiso 1 1 calc R . .
C6 C 0.47585(7) 0.52844(7) 0.4685(2) 0.0285(5) Uani 1 1 d . . .
C7 C 0.45945(7) 0.52472(7) 0.5809(2) 0.0309(6) Uani 1 1 d . . .
H7A H 0.4354 0.5006 0.6030 0.037 Uiso 1 1 calc R . .
C8 C 0.47879(7) 0.55684(7) 0.6605(2) 0.0310(6) Uani 1 1 d . . .
C9 C 0.51377(7) 0.59164(7) 0.6236(2) 0.0291(5) Uani 1 1 d . . .
H9A H 0.5279 0.6140 0.6757 0.035 Uiso 1 1 calc R . .
C10 C 0.52786(7) 0.59321(7) 0.5083(2) 0.0271(5) Uani 1 1 d . . .
C11 C 0.60487(8) 0.66265(8) 0.2897(2) 0.0389(7) Uani 1 1 d . . .
H11A H 0.6094 0.6625 0.2072 0.047 Uiso 1 1 calc R . .
C12 C 0.57137(8) 0.63020(8) 0.3372(2) 0.0398(7) Uani 1 1 d . . .
H12A H 0.5530 0.6084 0.2881 0.048 Uiso 1 1 calc R . .
C13 C 0.56431(7) 0.62923(7) 0.4587(2) 0.0270(5) Uani 1 1 d . . .
C14 C 0.59207(7) 0.66212(7) 0.5245(2) 0.0314(6) Uani 1 1 d . . .
H14A H 0.5885 0.6627 0.6074 0.038 Uiso 1 1 calc R . .
C15 C 0.62498(7) 0.69411(7) 0.4694(2) 0.0311(6) Uani 1 1 d . . .
H15A H 0.6436 0.7166 0.5159 0.037 Uiso 1 1 calc R . .
C16 C 0.46232(7) 0.55354(7) 0.7820(2) 0.0333(6) Uani 1 1 d . . .
C17 C 0.44505(7) 0.51665(8) 0.8414(2) 0.0357(6) Uani 1 1 d . . .
H17A H 0.4435 0.4935 0.8039 0.043 Uiso 1 1 calc R . .
C18 C 0.43009(7) 0.51335(8) 0.9550(2) 0.0359(6) Uani 1 1 d . . .
H18A H 0.4184 0.4880 0.9950 0.043 Uiso 1 1 calc R . .
C19 C 0.43217(8) 0.54724(8) 1.0114(2) 0.0367(6) Uani 1 1 d . . .
C20 C 0.45030(8) 0.58352(8) 0.9528(2) 0.0401(7) Uani 1 1 d . . .
H20A H 0.4525 0.6069 0.9906 0.048 Uiso 1 1 calc R . .
C21 C 0.46554(8) 0.58701(8) 0.8396(2) 0.0401(7) Uani 1 1 d . . .
H21A H 0.4783 0.6127 0.8013 0.048 Uiso 1 1 calc R . .
C22 C 0.41767(8) 0.54360(8) 1.1361(2) 0.0406(7) Uani 1 1 d . . .
C23 C 0.38182(8) 0.50932(9) 1.1741(3) 0.0437(7) Uani 1 1 d . . .
C24 C 0.36867(9) 0.50451(11) 1.2906(3) 0.0552(8) Uani 1 1 d . . .
C25 C 0.39087(10) 0.53434(11) 1.3716(3) 0.0601(8) Uani 1 1 d . . .
C26 C 0.42631(10) 0.56900(11) 1.3374(3) 0.0564(8) Uani 1 1 d . . .
C27 C 0.43918(9) 0.57275(9) 1.2205(3) 0.0463(7) Uani 1 1 d . . .
F1 F 0.35928(5) 0.47944(6) 1.09967(17) 0.0570(5) Uani 1 1 d . . .
F2 F 0.33551(6) 0.47095(8) 1.32501(19) 0.0763(7) Uani 1 1 d . . .
F3 F 0.37866(7) 0.52985(8) 1.48408(18) 0.0873(7) Uani 1 1 d . . .
F4 F 0.44871(7) 0.59850(7) 1.41526(17) 0.0760(6) Uani 1 1 d . . .
F5 F 0.47452(6) 0.60664(6) 1.19328(16) 0.0567(5) Uani 1 1 d . . .
C100 C 0.3506(4) 0.5539(5) 0.7533(12) 0.136(6) Uani 0.50 1 d P A 1
H10A H 0.3782 0.5715 0.7189 0.163 Uiso 0.50 1 calc PR A 1
Cl10 Cl 0.34817(7) 0.50944(9) 0.7636(3) 0.0983(8) Uani 0.50 1 d P A 1
Cl11 Cl 0.35308(12) 0.57641(14) 0.8761(6) 0.208(2) Uani 0.50 1 d P A 1
Cl12 Cl 0.32040(15) 0.55462(16) 0.6491(6) 0.232(2) Uani 0.50 1 d P A 1
C200 C 0.3167(3) 0.56766(19) 1.1734(8) 0.083(3) Uani 0.50 1 d PD B 1
H20B H 0.3320 0.5781 1.2472 0.124 Uiso 0.50 1 calc PR B 1
H20C H 0.2962 0.5389 1.1832 0.124 Uiso 0.50 1 calc PR B 1
H20D H 0.3032 0.5831 1.1537 0.124 Uiso 0.50 1 calc PR B 1
O200 O 0.34235(18) 0.57154(19) 1.0857(10) 0.149(4) Uani 0.50 1 d PD B 1
H200 H 0.3621 0.5954 1.0847 0.223 Uiso 0.50 1 calc PR B 1
O300 O 0.3448(3) 0.5945(4) 1.3225(18) 0.233(6) Uani 0.50 1 d PU C 2
O400 O 0.3406(6) 0.5903(6) 1.460(3) 0.188(8) Uani 0.25 1 d PU D 3
O500 O 0.2641(5) 0.5445(6) 0.6479(19) 0.170(7) Uani 0.25 1 d P E 3

loop_
_atom_site_aniso_label
_atom_site_aniso_U_11
_atom_site_aniso_U_22
_atom_site_aniso_U_33
_atom_site_aniso_U_23
_atom_site_aniso_U_13
_atom_site_aniso_U_12
Zn1 0.02927(13) 0.03008(13) 0.01719(15) 0.00239(10) -0.00345(10) 0.01169(10)
Cl1 0.0491(3) 0.0372(3) 0.0224(3) -0.0044(2) -0.0114(2) 0.0113(2)
Cl2 0.0458(2) 0.0650(3) 0.0236(3) 0.0081(2) 0.0021(2) 0.0376(2)
N1 0.0231(7) 0.0372(8) 0.0184(8) -0.0048(7) -0.0009(7) 0.0137(6)
N2 0.0272(7) 0.0319(8) 0.0186(9) -0.0018(7) -0.0014(7) 0.0117(6)
N3 0.0329(8) 0.0278(8) 0.0198(9) 0.0025(7) 0.0000(7) 0.0138(6)
C1 0.0264(9) 0.0315(9) 0.0227(10) -0.0034(8) 0.0020(8) 0.0123(7)
C2 0.0303(9) 0.0324(9) 0.0184(10) -0.0020(8) 0.0028(8) 0.0150(7)
C3 0.0251(9) 0.0341(10) 0.0196(10) -0.0047(8) -0.0005(8) 0.0122(7)
C4 0.0270(10) 0.0397(12) 0.0235(11) -0.0056(9) 0.0034(9) 0.0040(9)
C5 0.0270(10) 0.0425(12) 0.0189(10) -0.0061(9) 0.0029(8) 0.0079(9)
C6 0.0301(9) 0.0327(10) 0.0197(10) -0.0040(8) -0.0015(8) 0.0135(8)
C7 0.0318(10) 0.0298(10) 0.0227(11) -0.0016(8) 0.0030(9) 0.0091(8)
C8 0.0398(10) 0.0294(9) 0.0214(11) -0.0018(8) 0.0039(9) 0.0154(8)
C9 0.0361(10) 0.0271(9) 0.0203(10) -0.0027(8) 0.0006(9) 0.0130(8)
C10 0.0308(9) 0.0289(9) 0.0205(10) -0.0014(8) -0.0021(8) 0.0141(7)
C11 0.0497(13) 0.0349(11) 0.0198(11) -0.0017(9) 0.0044(10) 0.0118(10)
C12 0.0472(13) 0.0329(11) 0.0230(12) -0.0062(9) 0.0007(10) 0.0078(10)
C13 0.0335(9) 0.0278(9) 0.0196(10) 0.0003(8) -0.0002(8) 0.0152(7)
C14 0.0366(10) 0.0341(10) 0.0169(10) -0.0007(8) -0.0010(9) 0.0126(8)
C15 0.0329(10) 0.0307(10) 0.0224(11) -0.0015(8) -0.0046(9) 0.0105(8)
C16 0.0360(10) 0.0312(10) 0.0242(11) -0.0054(9) 0.0040(9) 0.0105(9)
C17 0.0360(10) 0.0352(11) 0.0312(12) -0.0082(9) 0.0003(10) 0.0141(9)
C18 0.0320(10) 0.0374(11) 0.0315(12) -0.0013(10) 0.0014(10) 0.0122(9)
C19 0.0369(11) 0.0409(12) 0.0252(12) -0.0065(9) 0.0030(9) 0.0143(9)
C20 0.0421(12) 0.0391(11) 0.0322(13) -0.0106(10) 0.0032(10) 0.0152(10)
C21 0.0418(12) 0.0350(11) 0.0319(13) -0.0049(10) 0.0066(10) 0.0106(10)
C22 0.0450(11) 0.0496(12) 0.0301(13) 0.0000(10) 0.0082(10) 0.0259(9)
C23 0.0381(11) 0.0601(14) 0.0345(14) 0.0046(11) 0.0091(10) 0.0258(10)
C24 0.0504(12) 0.0792(17) 0.0438(16) 0.0192(13) 0.0208(12) 0.0383(12)
C25 0.0747(14) 0.1027(18) 0.0300(14) 0.0118(13) 0.0160(12) 0.0646(13)
C26 0.0753(14) 0.0843(16) 0.0311(14) -0.0111(12) -0.0010(13) 0.0560(12)
C27 0.0513(12) 0.0577(14) 0.0349(14) -0.0071(11) 0.0048(11) 0.0309(10)
F1 0.0352(7) 0.0606(10) 0.0524(10) 0.0016(8) 0.0115(7) 0.0069(7)
F2 0.0492(8) 0.1091(15) 0.0621(11) 0.0319(11) 0.0306(8) 0.0331(9)
F3 0.1104(11) 0.1528(16) 0.0343(10) 0.0171(10) 0.0276(9) 0.0925(11)
F4 0.1058(11) 0.1157(12) 0.0370(9) -0.0296(8) -0.0127(9) 0.0782(9)
F5 0.0590(9) 0.0583(9) 0.0460(9) -0.0181(7) -0.0014(8) 0.0244(7)
C100 0.101(8) 0.137(11) 0.088(8) -0.007(8) 0.003(7) -0.002(8)
Cl10 0.0649(10) 0.1170(17) 0.1040(18) 0.0108(14) 0.0133(11) 0.0387(11)
Cl11 0.118(2) 0.198(3) 0.321(6) -0.147(3) -0.054(3) 0.0891(19)
Cl12 0.280(3) 0.287(3) 0.255(6) -0.106(3) -0.104(4) 0.237(2)
C200 0.114(6) 0.020(3) 0.080(5) 0.005(3) 0.020(5) 0.009(3)
O200 0.121(3) 0.101(3) 0.276(11) -0.062(5) -0.081(5) 0.094(2)
O300 0.175(6) 0.241(7) 0.363(16) 0.108(9) 0.059(9) 0.163(5)
O400 0.213(9) 0.210(10) 0.238(19) 0.011(12) -0.030(12) 0.178(7)
O500 0.142(8) 0.273(13) 0.170(15) -0.115(11) -0.059(10) 0.159(8)

loop_
_atom_type_symbol
_atom_type_description
_atom_type_scat_dispersion_real
_atom_type_scat_dispersion_imag
_atom_type_scat_source
C C 0.0181 0.0091 'International Tables Vol C Tables 4.2.6.8 and 6.1.1.4'
H H 0.0000 0.0000 'International Tables Vol C Tables 4.2.6.8 and 6.1.1.4'
N N 0.0311 0.0180 'International Tables Vol C Tables 4.2.6.8 and 6.1.1.4'
F F 0.0727 0.0534 'International Tables Vol C Tables 4.2.6.8 and 6.1.1.4'
Cl Cl 0.3639 0.7018 'International Tables Vol C Tables 4.2.6.8 and 6.1.1.4'
Zn Zn -1.5491 0.6778 'International Tables Vol C Tables 4.2.6.8 and 6.1.1.4'
O O 0.0492 0.0322 'International Tables Vol C Tables 4.2.6.8 and 6.1.1.4'

loop_
_geom_angle_atom_site_label_1
_geom_angle_atom_site_label_2
_geom_angle_atom_site_label_3
_geom_angle
_geom_angle_site_symmetry_1
_geom_angle_site_symmetry_3
N1 Zn1 N3 106.26(8) 15 .
N1 Zn1 Cl1 105.33(5) 15 .
N3 Zn1 Cl1 104.74(6) . .
N1 Zn1 Cl2 103.19(6) 15 .
N3 Zn1 Cl2 108.24(6) . .
Cl1 Zn1 Cl2 127.49(3) . .
C5 N1 C1 117.58(19) . .
C5 N1 Zn1 119.62(16) . 14_455
C1 N1 Zn1 122.64(14) . 14_455
C10 N2 C6 119.4(2) . .
C11 N3 C15 117.21(19) . .
C11 N3 Zn1 118.74(16) . .
C15 N3 Zn1 124.05(14) . .
N1 C1 C2 122.69(19) . .
N1 C1 H1A 118.7 . .
C2 C1 H1A 118.7 . .
C3 C2 C1 119.7(2) . .
C3 C2 H2A 120.2 . .
C1 C2 H2A 120.2 . .
C2 C3 C4 117.4(2) . .
C2 C3 C6 124.2(2) . .
C4 C3 C6 118.45(19) . .
C5 C4 C3 119.7(2) . .
C5 C4 H4A 120.1 . .
C3 C4 H4A 120.1 . .
N1 C5 C4 122.9(2) . .
N1 C5 H5A 118.5 . .
C4 C5 H5A 118.5 . .
N2 C6 C7 122.0(2) . .
N2 C6 C3 114.50(19) . .
C7 C6 C3 123.49(19) . .
C6 C7 C8 119.2(2) . .
C6 C7 H7A 120.4 . .
C8 C7 H7A 120.4 . .
C9 C8 C7 118.2(2) . .
C9 C8 C16 121.3(2) . .
C7 C8 C16 120.52(19) . .
C8 C9 C10 119.0(2) . .
C8 C9 H9A 120.5 . .
C10 C9 H9A 120.5 . .
N2 C10 C9 122.12(19) . .
N2 C10 C13 114.4(2) . .
C9 C10 C13 123.4(2) . .
N3 C11 C12 123.7(2) . .
N3 C11 H11A 118.1 . .
C12 C11 H11A 118.1 . .
C11 C12 C13 119.4(2) . .
C11 C12 H12A 120.3 . .
C13 C12 H12A 120.3 . .
C14 C13 C12 117.2(2) . .
C14 C13 C10 124.6(2) . .
C12 C13 C10 118.26(19) . .
C15 C14 C13 119.9(2) . .
C15 C14 H14A 120.1 . .
C13 C14 H14A 120.1 . .
N3 C15 C14 122.6(2) . .
N3 C15 H15A 118.7 . .
C14 C15 H15A 118.7 . .
C21 C16 C17 118.8(2) . .
C21 C16 C8 121.2(2) . .
C17 C16 C8 119.9(2) . .
C18 C17 C16 120.4(3) . .
C18 C17 H17A 119.8 . .
C16 C17 H17A 119.8 . .
C17 C18 C19 120.4(2) . .
C17 C18 H18A 119.8 . .
C19 C18 H18A 119.8 . .
C20 C19 C18 118.3(2) . .
C20 C19 C22 121.8(3) . .
C18 C19 C22 119.6(2) . .
C19 C20 C21 121.4(3) . .
C19 C20 H20A 119.3 . .
C21 C20 H20A 119.3 . .
C16 C21 C20 120.6(3) . .
C16 C21 H21A 119.7 . .
C20 C21 H21A 119.7 . .
C27 C22 C23 116.4(3) . .
C27 C22 C19 122.4(2) . .
C23 C22 C19 121.1(2) . .
F1 C23 C24 117.0(2) . .
F1 C23 C22 120.9(2) . .
C24 C23 C22 122.1(3) . .
F2 C24 C25 119.6(3) . .
F2 C24 C23 120.8(3) . .
C25 C24 C23 119.6(3) . .
F3 C25 C24 120.0(3) . .
F3 C25 C26 119.8(3) . .
C24 C25 C26 120.1(3) . .
F4 C26 C25 121.2(3) . .
F4 C26 C27 119.6(3) . .
C25 C26 C27 119.1(3) . .
F5 C27 C22 121.0(3) . .
F5 C27 C26 116.4(3) . .
C22 C27 C26 122.6(3) . .
Cl11 C100 Cl10 116.2(9) . .
Cl11 C100 Cl12 117.7(12) . .
Cl10 C100 Cl12 112.6(8) . .
Cl11 C100 H10A 102.5 . .
Cl10 C100 H10A 102.5 . .
Cl12 C100 H10A 102.5 . .

loop_
_geom_bond_atom_site_label_1
_geom_bond_atom_site_label_2
_geom_bond_distance
_geom_bond_site_symmetry_2
Zn1 N1 2.0510(19) 15
Zn1 N3 2.0522(18) .
Zn1 Cl1 2.2126(7) .
Zn1 Cl2 2.2212(8) .
N1 C5 1.335(3) .
N1 C1 1.345(3) .
N1 Zn1 2.0508(19) 14_455
N2 C10 1.331(3) .
N2 C6 1.335(3) .
N3 C11 1.338(3) .
N3 C15 1.343(3) .
C1 C2 1.381(3) .
C1 H1A 0.9500 .
C2 C3 1.379(3) .
C2 H2A 0.9500 .
C3 C4 1.394(3) .
C3 C6 1.495(3) .
C4 C5 1.373(3) .
C4 H4A 0.9500 .
C5 H5A 0.9500 .
C6 C7 1.392(3) .
C7 C8 1.395(3) .
C7 H7A 0.9500 .
C8 C9 1.390(3) .
C8 C16 1.490(3) .
C9 C10 1.400(3) .
C9 H9A 0.9500 .
C10 C13 1.487(3) .
C11 C12 1.364(3) .
C11 H11A 0.9500 .
C12 C13 1.399(3) .
C12 H12A 0.9500 .
C13 C14 1.382(3) .
C14 C15 1.382(3) .
C14 H14A 0.9500 .
C15 H15A 0.9500 .
C16 C21 1.379(4) .
C16 C17 1.388(4) .
C17 C18 1.386(4) .
C17 H17A 0.9500 .
C18 C19 1.403(4) .
C18 H18A 0.9500 .
C19 C20 1.365(4) .
C19 C22 1.497(4) .
C20 C21 1.385(4) .
C20 H20A 0.9500 .
C21 H21A 0.9500 .
C22 C27 1.379(4) .
C22 C23 1.401(4) .
C23 F1 1.326(3) .
C23 C24 1.389(4) .
C24 F2 1.326(4) .
C24 C25 1.371(5) .
C25 F3 1.337(4) .
C25 C26 1.387(5) .
C26 F4 1.343(4) .
C26 C27 1.393(4) .
C27 F5 1.352(3) .
C100 Cl11 1.610(15) .
C100 Cl10 1.650(19) .
C100 Cl12 1.654(17) .
C100 H10A 1.0000 .
C200 O200 1.347(11) .
C200 H20B 0.9800 .
C200 H20C 0.9800 .
C200 H20D 0.9800 .
O200 H200 0.8400 .
